data_7021024
loop_
_publ_author_name
'Maekawa, Masahiko'
'Miyazaki, Takeshi'
'Sugimoto, Kunihisa'
'Okubo, Takashi'
'Kuroda-Sowa, Takayoshi'
'Munakata, Megumu'
'Kitagawa, Susumu'

_publ_section_title
;
 Structural diversity among copper(i) ethylene adducts of
 3,6-bis(2-pyridyl)-1,2,4,5-tetrazine.
;
_journal_issue 12
_journal_name_full 'Dalton transactions (Cambridge, England : 2003)'
_journal_page_first 4258
_journal_page_last 4266
_journal_paper_doi 10.1039/c2dt32649c
_journal_volume 42
_journal_year 2013
_chemical_formula_moiety 'C18 H20 Cl2 Cu2 N4 O8'
_chemical_formula_sum 'C18 H20 Cl2 Cu2 N4 O8'
_chemical_formula_weight 618.36
_chemical_name_systematic
;
?
;
_space_group_IT_number 15
_symmetry_cell_setting monoclinic
_symmetry_Int_Tables_number 15
_symmetry_space_group_name_Hall '-C 2yc'
_symmetry_space_group_name_H-M 'C 1 2/c 1'
_atom_sites_solution_hydrogens geom
_atom_sites_solution_primary direct
_atom_sites_solution_secondary difmap
_audit_creation_method SHELXL-97
_cell_angle_alpha 90.00
_cell_angle_beta 117.066(7)
_cell_angle_gamma 90.00
_cell_formula_units_Z 4
_cell_length_a 23.530(16)
_cell_length_b 8.579(5)
_cell_length_c 12.689(9)
_cell_measurement_reflns_used 2322
_cell_measurement_temperature 120(2)
_cell_measurement_theta_max 27.5
_cell_measurement_theta_min 3.2
_cell_volume 2281(3)
_computing_cell_refinement CrystalClear
_computing_data_collection CrystalClear
_computing_data_reduction CrystalClear
_computing_molecular_graphics 'Mercury CSD 3.0'
_computing_publication_material 'WinGX 1.8'
_computing_structure_refinement 'SHELXL-97 (Sheldrick, 2008)'
_diffrn_ambient_temperature 120(2)
_diffrn_detector_area_resol_mean 7.31
_diffrn_measured_fraction_theta_full 0.997
_diffrn_measured_fraction_theta_max 0.997
_diffrn_measurement_device_type 'Rigaku Mercury'
_diffrn_measurement_method \w
_diffrn_radiation_type 'Mo K\a'
_diffrn_radiation_wavelength 0.71070
_diffrn_reflns_av_R_equivalents 0.0538
_diffrn_reflns_av_sigmaI/netI 0.0662
_diffrn_reflns_limit_h_max 30
_diffrn_reflns_limit_h_min -28
_diffrn_reflns_limit_k_max 9
_diffrn_reflns_limit_k_min -11
_diffrn_reflns_limit_l_max 13
_diffrn_reflns_limit_l_min -16
_diffrn_reflns_number 7947
_diffrn_reflns_theta_full 27.48
_diffrn_reflns_theta_max 27.48
_diffrn_reflns_theta_min 3.23
_exptl_absorpt_coefficient_mu 2.152
_exptl_absorpt_correction_T_max 0.9000
_exptl_absorpt_correction_T_min 0.8135
_exptl_absorpt_correction_type multi-scan
_exptl_absorpt_process_details 'Jacobson, R. (1998) Private communication'
_exptl_crystal_colour yellow
_exptl_crystal_density_diffrn 1.801
_exptl_crystal_density_method 'not measured'
_exptl_crystal_description chip
_exptl_crystal_F_000 1248
_exptl_crystal_size_max 0.10
_exptl_crystal_size_mid 0.08
_exptl_crystal_size_min 0.05
_refine_diff_density_max 0.790
_refine_diff_density_min -0.990
_refine_diff_density_rms 0.109
_refine_ls_extinction_method none
_refine_ls_goodness_of_fit_ref 1.133
_refine_ls_hydrogen_treatment constr
_refine_ls_matrix_type full
_refine_ls_number_parameters 152
_refine_ls_number_reflns 2620
_refine_ls_number_restraints 20
_refine_ls_restrained_S_all 1.148
_refine_ls_R_factor_all 0.0993
_refine_ls_R_factor_gt 0.0679
_refine_ls_shift/su_max 0.001
_refine_ls_shift/su_mean 0.000
_refine_ls_structure_factor_coef Fsqd
_refine_ls_weighting_details 'calc w=1/[\s^2^(Fo^2^)+(0.0371P)^2^+14.3106P] where P=(Fo^2^+2Fc^2^)/3'
_refine_ls_weighting_scheme calc
_refine_ls_wR_factor_gt 0.1166
_refine_ls_wR_factor_ref 0.1265
_reflns_number_gt 2036
_reflns_number_total 2620
_reflns_threshold_expression >2\s(I)
_cod_data_source_file c2dt32649c.txt
_cod_data_source_block '[Cu2(bpdpyz)(C2H4)2](ClO4)2'
_cod_database_code 7021024

loop_
_symmetry_equiv_pos_as_xyz
'x, y, z'
'-x, y, -z+1/2'
'x+1/2, y+1/2, z'
'-x+1/2, y+1/2, -z+1/2'
'-x, -y, -z'
'x, -y, z-1/2'
'-x+1/2, -y+1/2, -z'
'x+1/2, -y+1/2, z-1/2'

loop_
_atom_site_label
_atom_site_type_symbol
_atom_site_fract_x
_atom_site_fract_y
_atom_site_fract_z
_atom_site_U_iso_or_equiv
_atom_site_adp_type
_atom_site_occupancy
_atom_site_symmetry_multiplicity
_atom_site_calc_flag
_atom_site_refinement_flags
_atom_site_disorder_assembly
_atom_site_disorder_group
C1 C 0.2895(2) -0.0545(6) -0.0352(4) 0.0280(11) Uani 1 1 d . . .
H1 H 0.2700 0.0438 -0.0396 0.034 Uiso 1 1 calc R . .
C2 C 0.2556(3) -0.1653(7) -0.1196(5) 0.0344(14) Uani 1 1 d . . .
H2 H 0.2141 -0.1436 -0.1807 0.041 Uiso 1 1 calc R . .
C3 C 0.2839(3) -0.3082(7) -0.1127(5) 0.0384(15) Uani 1 1 d . . .
H3 H 0.2618 -0.3866 -0.1696 0.046 Uiso 1 1 calc R . .
C4 C 0.3445(3) -0.3372(7) -0.0227(5) 0.0349(14) Uani 1 1 d . . .
H4 H 0.3644 -0.4354 -0.0166 0.042 Uiso 1 1 calc R . .
C5 C 0.3754(2) -0.2197(6) 0.0584(5) 0.0260(11) Uani 1 1 d . . .
C6 C 0.4417(2) -0.2349(6) 0.1542(5) 0.0276(11) Uani 1 1 d . . .
C7 C 0.4764(3) -0.3868(6) 0.1847(6) 0.0377(15) Uani 1 1 d . . .
H7A H 0.4993 -0.4017 0.1366 0.045 Uiso 1 1 calc R . .
H7B H 0.4457 -0.4735 0.1674 0.045 Uiso 1 1 calc R . .
C8 C 0.3636(2) 0.2466(6) 0.2122(5) 0.0290(12) Uani 1 1 d . . .
H8A H 0.3531 0.3375 0.1585 0.035 Uiso 1 1 calc R . .
H8B H 0.3300 0.2214 0.2361 0.035 Uiso 1 1 calc R . .
C9 C 0.4255(3) 0.2343(6) 0.2980(5) 0.0302(12) Uani 1 1 d . . .
H9A H 0.4322 0.2009 0.3774 0.036 Uiso 1 1 calc R . .
H9B H 0.4553 0.3170 0.2998 0.036 Uiso 1 1 calc R . .
N1 N 0.34800(19) -0.0780(5) 0.0519(4) 0.0240(9) Uani 1 1 d . . .
N2 N 0.46737(18) -0.1069(5) 0.2075(4) 0.0262(10) Uani 1 1 d . . .
Cu1 Cu 0.40554(3) 0.06740(7) 0.17692(5) 0.02199(19) Uani 1 1 d . . .
Cl1A Cl 0.37904(9) -0.24301(18) 0.40573(13) 0.0247(4) Uani 0.847(4) 1 d PD A 1
O1A O 0.3220(2) -0.2874(5) 0.4122(4) 0.0374(6) Uani 0.847(4) 1 d PD A 1
O2A O 0.3963(3) -0.3662(5) 0.3510(4) 0.0374(6) Uani 0.847(4) 1 d PD A 1
O3A O 0.3660(2) -0.1068(5) 0.3368(4) 0.0374(6) Uani 0.847(4) 1 d PD A 1
O4A O 0.4278(2) -0.2185(5) 0.5227(3) 0.0374(6) Uani 0.847(4) 1 d PD A 1
Cl1B Cl 0.4069(5) -0.2241(10) 0.4107(8) 0.0247(4) Uani 0.153(4) 1 d PD A 2
O1B O 0.4668(7) -0.159(2) 0.4391(18) 0.0374(6) Uani 0.153(4) 1 d PD A 2
O2B O 0.3945(13) -0.347(2) 0.3307(18) 0.0374(6) Uani 0.153(4) 1 d PD A 2
O3B O 0.3601(9) -0.107(2) 0.356(2) 0.0374(6) Uani 0.153(4) 1 d PD A 2
O4B O 0.4054(10) -0.276(3) 0.5143(13) 0.0374(6) Uani 0.153(4) 1 d PD A 2

loop_
_atom_site_aniso_label
_atom_site_aniso_U_11
_atom_site_aniso_U_22
_atom_site_aniso_U_33
_atom_site_aniso_U_23
_atom_site_aniso_U_13
_atom_site_aniso_U_12
C1 0.028(3) 0.031(3) 0.023(3) 0.002(2) 0.010(2) -0.008(2)
C2 0.033(3) 0.050(4) 0.022(3) -0.004(2) 0.013(2) -0.016(3)
C3 0.045(4) 0.049(4) 0.030(3) -0.021(3) 0.025(3) -0.029(3)
C4 0.039(3) 0.035(3) 0.043(3) -0.017(3) 0.029(3) -0.018(3)
C5 0.026(3) 0.026(3) 0.032(3) -0.007(2) 0.019(2) -0.013(2)
C6 0.021(3) 0.024(3) 0.044(3) -0.001(2) 0.020(2) 0.000(2)
C7 0.031(3) 0.015(3) 0.068(4) -0.008(3) 0.024(3) -0.002(2)
C8 0.030(3) 0.025(3) 0.036(3) -0.007(2) 0.019(3) 0.003(2)
C9 0.031(3) 0.029(3) 0.027(3) -0.005(2) 0.011(2) -0.003(2)
N1 0.022(2) 0.028(2) 0.022(2) 0.0021(18) 0.0101(18) -0.0032(18)
N2 0.016(2) 0.019(2) 0.038(3) -0.0021(18) 0.0071(19) -0.0019(16)
Cu1 0.0177(3) 0.0178(3) 0.0241(3) -0.0021(3) 0.0040(2) -0.0004(3)
Cl1A 0.0281(10) 0.0239(7) 0.0207(7) -0.0036(5) 0.0098(7) -0.0007(7)
O1A 0.0420(14) 0.0388(14) 0.0336(13) -0.0038(10) 0.0190(11) 0.0015(10)
O2A 0.0420(14) 0.0388(14) 0.0336(13) -0.0038(10) 0.0190(11) 0.0015(10)
O3A 0.0420(14) 0.0388(14) 0.0336(13) -0.0038(10) 0.0190(11) 0.0015(10)
O4A 0.0420(14) 0.0388(14) 0.0336(13) -0.0038(10) 0.0190(11) 0.0015(10)
Cl1B 0.0281(10) 0.0239(7) 0.0207(7) -0.0036(5) 0.0098(7) -0.0007(7)
O1B 0.0420(14) 0.0388(14) 0.0336(13) -0.0038(10) 0.0190(11) 0.0015(10)
O2B 0.0420(14) 0.0388(14) 0.0336(13) -0.0038(10) 0.0190(11) 0.0015(10)
O3B 0.0420(14) 0.0388(14) 0.0336(13) -0.0038(10) 0.0190(11) 0.0015(10)
O4B 0.0420(14) 0.0388(14) 0.0336(13) -0.0038(10) 0.0190(11) 0.0015(10)

loop_
_atom_type_symbol
_atom_type_description
_atom_type_scat_dispersion_real
_atom_type_scat_dispersion_imag
_atom_type_scat_source
C C 0.0033 0.0016 'International Tables Vol C Tables 4.2.6.8 and 6.1.1.4'
H H 0.0000 0.0000 'International Tables Vol C Tables 4.2.6.8 and 6.1.1.4'
N N 0.0061 0.0033 'International Tables Vol C Tables 4.2.6.8 and 6.1.1.4'
O O 0.0106 0.0060 'International Tables Vol C Tables 4.2.6.8 and 6.1.1.4'
Cu Cu 0.3201 1.2651 'International Tables Vol C Tables 4.2.6.8 and 6.1.1.4'
Cl Cl 0.1484 0.1585 'International Tables Vol C Tables 4.2.6.8 and 6.1.1.4'

loop_
_geom_angle_atom_site_label_1
_geom_angle_atom_site_label_2
_geom_angle_atom_site_label_3
_geom_angle
_geom_angle_site_symmetry_1
_geom_angle_site_symmetry_3
N1 C1 C2 123.6(5) . .
N1 C1 H1 118.2 . .
C2 C1 H1 118.2 . .
C3 C2 C1 118.1(5) . .
C3 C2 H2 120.9 . .
C1 C2 H2 120.9 . .
C2 C3 C4 119.9(5) . .
C2 C3 H3 120.1 . .
C4 C3 H3 120.1 . .
C3 C4 C5 118.5(6) . .
C3 C4 H4 120.7 . .
C5 C4 H4 120.7 . .
N1 C5 C4 122.0(5) . .
N1 C5 C6 114.9(4) . .
C4 C5 C6 123.1(5) . .
N2 C6 C5 115.0(4) . .
N2 C6 C7 122.6(5) . .
C5 C6 C7 122.4(5) . .
C6 C7 C7 109.0(4) . 2_655
C6 C7 H7A 109.9 . .
C7 C7 H7A 109.9 2_655 .
C6 C7 H7B 109.9 . .
C7 C7 H7B 109.9 2_655 .
H7A C7 H7B 108.3 . .
C9 C8 Cu1 70.2(3) . .
C9 C8 H8A 116.6 . .
Cu1 C8 H8A 116.6 . .
C9 C8 H8B 116.6 . .
Cu1 C8 H8B 116.6 . .
H8A C8 H8B 113.6 . .
C8 C9 Cu1 69.5(3) . .
C8 C9 H9A 116.7 . .
Cu1 C9 H9A 116.7 . .
C8 C9 H9B 116.7 . .
Cu1 C9 H9B 116.7 . .
H9A C9 H9B 113.7 . .
C1 N1 C5 117.9(5) . .
C1 N1 Cu1 129.7(4) . .
C5 N1 Cu1 112.3(3) . .
C6 N2 N2 119.1(3) . 2_655
C6 N2 Cu1 114.3(3) . .
N2 N2 Cu1 126.0(2) 2_655 .
C8 Cu1 N1 116.0(2) . .
C8 Cu1 C9 40.3(2) . .
N1 Cu1 C9 154.4(2) . .
C8 Cu1 N2 158.3(2) . .
N1 Cu1 N2 81.75(17) . .
C9 Cu1 N2 119.5(2) . .
O3A Cl1A O4A 111.7(3) . .
O3A Cl1A O2A 110.0(3) . .
O4A Cl1A O2A 110.3(3) . .
O3A Cl1A O1A 108.2(3) . .
O4A Cl1A O1A 108.2(3) . .
O2A Cl1A O1A 108.3(3) . .
O2B Cl1B O1B 109.9(8) . .
O2B Cl1B O4B 110.8(8) . .
O1B Cl1B O4B 109.6(8) . .
O2B Cl1B O3B 108.9(8) . .
O1B Cl1B O3B 108.1(8) . .
O4B Cl1B O3B 109.5(8) . .

loop_
_geom_bond_atom_site_label_1
_geom_bond_atom_site_label_2
_geom_bond_distance
_geom_bond_site_symmetry_2
C1 N1 1.331(6) .
C1 C2 1.382(7) .
C1 H1 0.9500 .
C2 C3 1.378(9) .
C2 H2 0.9500 .
C3 C4 1.385(9) .
C3 H3 0.9500 .
C4 C5 1.387(7) .
C4 H4 0.9500 .
C5 N1 1.362(7) .
C5 C6 1.484(7) .
C6 N2 1.287(6) .
C6 C7 1.492(7) .
C7 C7 1.517(12) 2_655
C7 H7A 0.9900 .
C7 H7B 0.9900 .
C8 C9 1.370(7) .
C8 Cu1 1.985(5) .
C8 H8A 0.9900 .
C8 H8B 0.9900 .
C9 Cu1 1.993(5) .
C9 H9A 0.9900 .
C9 H9B 0.9900 .
N1 Cu1 1.987(4) .
N2 N2 1.420(8) 2_655
N2 Cu1 1.997(4) .
Cl1A O3A 1.407(4) .
Cl1A O4A 1.420(4) .
Cl1A O2A 1.422(4) .
Cl1A O1A 1.434(4) .
Cl1B O2B 1.399(8) .
Cl1B O1B 1.402(9) .
Cl1B O4B 1.403(8) .
Cl1B O3B 1.418(9) .

loop_
_geom_torsion_atom_site_label_1
_geom_torsion_atom_site_label_2
_geom_torsion_atom_site_label_3
_geom_torsion_atom_site_label_4
_geom_torsion
_geom_torsion_site_symmetry_1
_geom_torsion_site_symmetry_4
N1 C1 C2 C3 0.4(8) . .
C1 C2 C3 C4 0.2(8) . .
C2 C3 C4 C5 -0.4(8) . .
C3 C4 C5 N1 0.1(8) . .
C3 C4 C5 C6 -176.4(5) . .
N1 C5 C6 N2 -9.1(7) . .
C4 C5 C6 N2 167.6(5) . .
N1 C5 C6 C7 172.1(5) . .
C4 C5 C6 C7 -11.2(8) . .
N2 C6 C7 C7 30.9(9) . 2_655
C5 C6 C7 C7 -150.4(6) . 2_655
C2 C1 N1 C5 -0.7(7) . .
C2 C1 N1 Cu1 177.3(4) . .
C4 C5 N1 C1 0.5(7) . .
C6 C5 N1 C1 177.2(4) . .
C4 C5 N1 Cu1 -177.8(4) . .
C6 C5 N1 Cu1 -1.1(6) . .
C5 C6 N2 N2 -174.0(5) . 2_655
C7 C6 N2 N2 4.8(9) . 2_655
C5 C6 N2 Cu1 14.7(6) . .
C7 C6 N2 Cu1 -166.5(4) . .
C9 C8 Cu1 N1 167.7(3) . .
C9 C8 Cu1 N2 25.3(7) . .
C1 N1 Cu1 C8 21.8(5) . .
C5 N1 Cu1 C8 -160.2(3) . .
C1 N1 Cu1 C9 40.4(7) . .
C5 N1 Cu1 C9 -141.6(5) . .
C1 N1 Cu1 N2 -171.4(5) . .
C5 N1 Cu1 N2 6.7(3) . .
C8 C9 Cu1 N1 -26.3(6) . .
C8 C9 Cu1 N2 -169.5(3) . .
C6 N2 Cu1 C8 134.2(6) . .
N2 N2 Cu1 C8 -36.4(9) 2_655 .
C6 N2 Cu1 N1 -12.1(4) . .
N2 N2 Cu1 N1 177.3(6) 2_655 .
C6 N2 Cu1 C9 152.7(4) . .
N2 N2 Cu1 C9 -17.9(6) 2_655 .
